data_1545872
loop_
_publ_author_name
'Laval, J P'
'Abaouz, A'

_publ_section_title
;
 Crystal chemistry of anion-excess ReO3-related phases II; Crystal
 structure of PrZr2F11
;
_journal_name_full 'Journal of Solid State Chemistry'
_journal_page_first 90
_journal_page_last 100
_journal_paper_doi 10.1016/0022-4596(92)90158-R
_journal_volume 100
_journal_year 1992
_chemical_formula_sum 'F11 Pr Zr2'
_chemical_formula_weight 532.34
_space_group_IT_number 72
_symmetry_cell_setting orthorhombic
_symmetry_Int_Tables_number 72
_symmetry_space_group_name_Hall '-I 2 2c'
_symmetry_space_group_name_H-M 'I b a m'
_cell_angle_alpha 90.
_cell_angle_beta 90.
_cell_angle_gamma 90.
_cell_formula_units_Z 4
_cell_length_a 7.716(4)
_cell_length_b 10.006(6)
_cell_length_c 10.897(6)
_cell_volume 841.3(8)
_diffrn_ambient_temperature 293
_diffrn_radiation_probe x-ray
_diffrn_radiation_type MoK\a
_diffrn_radiation_wavelength 0.71069
_exptl_absorpt_coefficient_mu 8.276
_exptl_crystal_density_diffrn 4.203
_exptl_crystal_F_000 952
_refine_ls_number_parameters 38
_refine_ls_number_reflns 685
_refine_ls_R_factor_gt 0.031
_refine_ls_wR_factor_gt 0.031
_cod_data_source_file JSSC-1992-100-90-100.cif
_cod_data_source_block PrZr2F11
_cod_database_code 1545872

loop_
_symmetry_equiv_pos_site_id
_symmetry_equiv_pos_as_xyz
1 x,y,z
2 -x,-y,z
3 x,-y,1/2-z
4 -x,y,1/2-z
5 -x,-y,-z
6 x,y,-z
7 -x,y,1/2+z
8 x,-y,1/2+z
9 1/2+x,1/2+y,1/2+z
10 1/2-x,1/2-y,1/2+z
11 1/2+x,1/2-y,-z
12 1/2-x,1/2+y,-z
13 1/2-x,1/2-y,1/2-z
14 1/2+x,1/2+y,1/2-z
15 1/2-x,1/2+y,z
16 1/2+x,1/2-y,z

loop_
_atom_site_aniso_label
_atom_site_aniso_U_11
_atom_site_aniso_U_22
_atom_site_aniso_U_33
_atom_site_aniso_U_23
_atom_site_aniso_U_13
_atom_site_aniso_U_12
Pr 0.0036(2) 0.0034(2) 0.0055(3) 0.0000 0.0000 0.0000
Zr 0.0015(3) 0.0023(3) 0.0076(4) 0.0000 0.0000 0.0000
F1 0.012(4) 0.003(3) 0.048(7) 0.0000 0.0000 -0.0006(3)
F2 0.009(2) 0.005(2) 0.045(5) 0.0000 0.0000 0.0029(4)
F3 0.018(2) 0.0151(19) 0.029(3) 0.007(2) 0.017(2) 0.0026(18)
F4 0.0132(19) 0.020(2) 0.032(3) -0.017(2) -0.001(2) -0.0030(17)

loop_
_atom_site_label
_atom_site_type_symbol
_atom_site_thermal_displace_type
_atom_site_fract_x
_atom_site_fract_y
_atom_site_fract_z
_atom_site_occupancy
_atom_site_U_iso_or_equiv
_atom_site_calc_flag
_atom_site_refinement_flags
_atom_site_disorder_assembly
_atom_site_disorder_group
Pr Pr Uani 0.00000 0.00000 0.25000 1.000 0.0042(1) . . . .
Zr Zr Uani 0.36663(11) 0.18069(8) 0.00000 1.000 0.0038(2) . . . .
F1 F Uani 0.50000 0.00000 0.00000 1.000 0.021(3) . . . .
F2 F Uani 0.1281(9) 0.2784(6) 0.00000 1.000 0.0197(19) . . . .
F3 F Uani 0.2361(7) 0.0765(5) 0.1294(5) 1.000 0.0207(14) . . . .
F4 F Uani 0.3992(6) 0.3148(5) 1.1360(5) 1.000 0.0217(14) . . . .

loop_
_geom_angle_atom_site_label_1
_geom_angle_atom_site_label_2
_geom_angle_atom_site_label_3
_geom_angle
_geom_angle_site_symmetry_1
_geom_angle_site_symmetry_2
_geom_angle_site_symmetry_3
_geom_angle_publ_flag
F3 Pr F3 112.75(19) . . 2_555 yes
F3 Pr F3 79.71(18) . . 3_555 yes
F3 Pr F3 142.37(17) . . 4_555 yes
F3 Pr F4 77.61(18) . . 13_556 yes
F3 Pr F4 142.83(17) . . 14_446 yes
F3 Pr F4 73.09(17) . . 15_544 yes
F3 Pr F4 73.06(17) . . 16_454 yes
F3 Pr F3 142.37(17) 2_555 . 3_555 yes
F3 Pr F3 79.71(18) 2_555 . 4_555 yes
F3 Pr F4 142.83(17) 2_555 . 13_556 yes
F3 Pr F4 77.61(18) 2_555 . 14_446 yes
F3 Pr F4 73.06(17) 2_555 . 15_544 yes
F3 Pr F4 73.09(17) 2_555 . 16_454 yes
F3 Pr F3 112.75(18) 3_555 . 4_555 yes
F3 Pr F4 73.09(17) 3_555 . 13_556 yes
F3 Pr F4 73.06(17) 3_555 . 14_446 yes
F3 Pr F4 77.61(18) 3_555 . 15_544 yes
F3 Pr F4 142.83(17) 3_555 . 16_454 yes
F3 Pr F4 73.06(17) 4_555 . 13_556 yes
F3 Pr F4 73.09(17) 4_555 . 14_446 yes
F3 Pr F4 142.83(17) 4_555 . 15_544 yes
F3 Pr F4 77.61(18) 4_555 . 16_454 yes
F4 Pr F4 116.56(18) 13_556 . 14_446 yes
F4 Pr F4 141.56(16) 13_556 . 15_544 yes
F4 Pr F4 76.68(18) 13_556 . 16_454 yes
F4 Pr F4 76.68(18) 14_446 . 15_544 yes
F4 Pr F4 141.56(16) 14_446 . 16_454 yes
F4 Pr F4 116.56(18) 15_544 . 16_454 yes
F1 Zr F2 147.63(18) . . . yes
F1 Zr F3 78.37(15) . . . yes
F1 Zr F4 121.14(14) . . 1_554 yes
F1 Zr F3 78.37(15) . . 6_555 yes
F1 Zr F4 121.14(14) . . 6_556 yes
F1 Zr F2 71.82(17) . . 11_555 yes
F2 Zr F3 78.58(19) . . . yes
F2 Zr F4 78.33(18) . . 1_554 yes
F2 Zr F3 78.58(19) . . 6_555 yes
F2 Zr F4 78.33(18) . . 6_556 yes
F2 Zr F2 140.6(2) . . 11_555 yes
F3 Zr F4 83.8(2) . . 1_554 yes
F3 Zr F3 88.4(2) . . 6_555 yes
F3 Zr F4 156.7(2) . . 6_556 yes
F2 Zr F3 126.20(18) 11_555 . . yes
F3 Zr F4 156.7(2) 6_555 . 1_554 yes
F4 Zr F4 94.7(2) 1_554 . 6_556 yes
F2 Zr F4 75.25(17) 11_555 . 1_554 yes
F3 Zr F4 83.8(2) 6_555 . 6_556 yes
F2 Zr F3 126.20(18) 11_555 . 6_555 yes
F2 Zr F4 75.25(17) 11_555 . 6_556 yes
Zr F1 Zr 180.00 . . 2_655 yes
Zr F2 Zr 163.5(3) . . 11_455 yes
Pr F3 Zr 159.2(3) . . . yes
Pr F4 Zr 161.8(3) 13_556 . 1_556 yes

loop_
_geom_bond_atom_site_label_1
_geom_bond_atom_site_label_2
_geom_bond_distance
_geom_bond_site_symmetry_1
_geom_bond_site_symmetry_2
_geom_bond_publ_flag
Pr F3 2.373(6) . . yes
Pr F3 2.373(6) . 2_555 yes
Pr F3 2.373(6) . 3_555 yes
Pr F3 2.373(6) . 4_555 yes
Pr F4 2.363(5) . 13_556 yes
Pr F4 2.363(5) . 14_446 yes
Pr F4 2.363(5) . 15_544 yes
Pr F4 2.363(5) . 16_454 yes
Zr F1 2.0803(15) . . yes
Zr F2 2.084(7) . . yes
Zr F3 2.022(5) . . yes
Zr F4 2.015(5) . 1_554 yes
Zr F3 2.022(5) . 6_555 yes
Zr F4 2.015(5) . 6_556 yes
Zr F2 2.059(7) . 11_555 yes

loop_
_geom_torsion_atom_site_label_1
_geom_torsion_atom_site_label_2
_geom_torsion_atom_site_label_3
_geom_torsion_atom_site_label_4
_geom_torsion
_geom_torsion_site_symmetry_1
_geom_torsion_site_symmetry_2
_geom_torsion_site_symmetry_3
_geom_torsion_site_symmetry_4
_geom_torsion_publ_flag
F3 Pr F3 Zr 52.6(8) 2_555 . . . no
F3 Pr F3 Zr -164.6(8) 3_555 . . . no
F3 Pr F3 Zr -50.5(9) 4_555 . . . no
F4 Pr F3 Zr -89.8(8) 13_556 . . . no
F4 Pr F3 Zr 152.3(6) 14_446 . . . no
F4 Pr F3 Zr 115.4(8) 15_544 . . . no
F4 Pr F3 Zr -10.2(7) 16_454 . . . no
F1 Zr F3 Pr -145.8(8) . . . . no
F2 Zr F3 Pr 11.3(7) . . . . no
F4 Zr F3 Pr 90.6(8) 1_554 . . . no
F3 Zr F3 Pr -67.4(8) 6_555 . . . no
F4 Zr F3 Pr 3.0(12) 6_556 . . . no
